data_4512022
loop_
_publ_author_name
'Swapna, Battini'
'Maddileti, D.'
'Nangia, Ashwini'

_publ_section_title
;
 Cocrystals of the Tuberculosis Drug Isoniazid: Polymorphism,
 Isostructurality, and Stability
;
_journal_issue 11
_journal_name_full 'Crystal Growth &amp; Design'
_journal_page_first 5991
_journal_paper_doi 10.1021/cg501182t
_journal_volume 14
_journal_year 2014
_chemical_formula_moiety 'C9 H8 O4,C6 H7 N3 O'
_chemical_formula_sum 'C15 H15 N3 O5'
_chemical_formula_weight 317.30
_chemical_name_common 'Isoniazid-Caffeic acid'
_chemical_name_systematic
; 
 Isonicotinohydrazide-3-(3,4-Dihydroxyphenyl)-2-propenoic acid
;
_space_group_IT_number 14
_symmetry_cell_setting monoclinic
_symmetry_space_group_name_Hall '-P 2ybc'
_symmetry_space_group_name_H-M 'P 1 21/c 1'
_atom_sites_solution_hydrogens geom
_atom_sites_solution_primary direct
_atom_sites_solution_secondary difmap
_audit_creation_method SHELXL-97
_cell_angle_alpha 90.00
_cell_angle_beta 100.974(3)
_cell_angle_gamma 90.00
_cell_formula_units_Z 4
_cell_length_a 7.2470(12)
_cell_length_b 20.694(4)
_cell_length_c 9.6836(16)
_cell_measurement_reflns_used 1861
_cell_measurement_temperature 100(2)
_cell_measurement_theta_max 24.79
_cell_measurement_theta_min 2.36
_cell_volume 1425.7(4)
_computing_cell_refinement 'Bruker SMART'
_computing_data_collection 'Bruker SMART'
_computing_data_reduction 'Bruker SAINT'
_computing_molecular_graphics 'Bruker SHELXTL'
_computing_publication_material 'Bruker SHELXTL'
_computing_structure_refinement 'SHELXL-97 (Sheldrick, 1997)'
_computing_structure_solution 'SHELXS-97 (Sheldrick, 1990)'
_diffrn_ambient_temperature 100(2)
_diffrn_measured_fraction_theta_full 0.999
_diffrn_measured_fraction_theta_max 0.999
_diffrn_measurement_device_type 'CCD area detector'
_diffrn_measurement_method 'phi and omega scans'
_diffrn_radiation_monochromator graphite
_diffrn_radiation_source 'fine-focus sealed tube'
_diffrn_radiation_type MoK\a
_diffrn_radiation_wavelength 0.71073
_diffrn_reflns_av_R_equivalents 0.0656
_diffrn_reflns_av_sigmaI/netI 0.0481
_diffrn_reflns_limit_h_max 8
_diffrn_reflns_limit_h_min -8
_diffrn_reflns_limit_k_max 25
_diffrn_reflns_limit_k_min -25
_diffrn_reflns_limit_l_max 11
_diffrn_reflns_limit_l_min -11
_diffrn_reflns_number 14546
_diffrn_reflns_theta_full 26.04
_diffrn_reflns_theta_max 26.04
_diffrn_reflns_theta_min 1.97
_exptl_absorpt_coefficient_mu 0.113
_exptl_absorpt_correction_type none
_exptl_crystal_colour colorless
_exptl_crystal_density_diffrn 1.478
_exptl_crystal_density_method 'not measured'
_exptl_crystal_description block
_exptl_crystal_F_000 664
_exptl_crystal_size_max 0.26
_exptl_crystal_size_mid 0.24
_exptl_crystal_size_min 0.20
_refine_diff_density_max 0.364
_refine_diff_density_min -0.257
_refine_diff_density_rms 0.069
_refine_ls_extinction_method none
_refine_ls_goodness_of_fit_ref 1.041
_refine_ls_hydrogen_treatment mixed
_refine_ls_matrix_type full
_refine_ls_number_parameters 232
_refine_ls_number_reflns 2799
_refine_ls_number_restraints 0
_refine_ls_restrained_S_all 1.041
_refine_ls_R_factor_all 0.0736
_refine_ls_R_factor_gt 0.0507
_refine_ls_shift/su_max 0.000
_refine_ls_shift/su_mean 0.000
_refine_ls_structure_factor_coef Fsqd
_refine_ls_weighting_details 'calc w=1/[\s^2^(Fo^2^)+(0.0543P)^2^+0.4486P] where P=(Fo^2^+2Fc^2^)/3'
_refine_ls_weighting_scheme calc
_refine_ls_wR_factor_gt 0.1069
_refine_ls_wR_factor_ref 0.1172
_reflns_number_gt 2125
_reflns_number_total 2799
_reflns_threshold_expression >2sigma(I)
_cod_data_source_file cg501182t_si_001.cif
_cod_data_source_block INH-CFA-I
_cod_depositor_comments
;
The following automatic conversions were performed:

'_symmetry_cell_setting' value 'Monoclinic' changed to 'monoclinic'
according to
/home/saulius/struct/COD-crude-data--automatic-downloads/rss-feeds/ACS/lib/dictionaries/cif_core.dic
dictionary named 'cif_core.dic' version 2.4.2 from 2011-04-26.

Automatic conversion script
Id: cif_fix_values 2281 2013-09-26 08:29:07Z andrius 

 Adding full bibliography for 4512020--4512025.cif.
;
_cod_original_sg_symbol_H-M P2(1)/c
_cod_database_code 4512022

loop_
_symmetry_equiv_pos_as_xyz
'x, y, z'
'-x, y+1/2, -z+1/2'
'-x, -y, -z'
'x, -y-1/2, z-1/2'

loop_
_atom_site_label
_atom_site_type_symbol
_atom_site_fract_x
_atom_site_fract_y
_atom_site_fract_z
_atom_site_U_iso_or_equiv
_atom_site_adp_type
_atom_site_occupancy
_atom_site_symmetry_multiplicity
_atom_site_calc_flag
_atom_site_refinement_flags
H2B H 0.512(4) 0.6083(13) 1.047(3) 0.052(9) Uiso 1 1 d .
O4 O 0.3290(2) 0.91223(7) 0.81735(15) 0.0218(4) Uani 1 1 d .
O5 O 0.0669(2) 0.89188(7) 0.65987(15) 0.0227(4) Uani 1 1 d .
O2 O 0.4455(2) 0.57580(7) 0.99590(15) 0.0223(4) Uani 1 1 d .
O3 O 0.3144(2) 0.49150(7) 0.78854(17) 0.0264(4) Uani 1 1 d .
C13 C 0.1708(3) 0.75608(10) 0.6945(2) 0.0180(5) Uani 1 1 d .
H13 H 0.0833 0.7672 0.6118 0.022 Uiso 1 1 calc R
C10 C 0.2771(3) 0.55552(10) 0.7671(2) 0.0196(5) Uani 1 1 d .
C8 C 0.3093(3) 0.66510(10) 0.8502(2) 0.0172(5) Uani 1 1 d .
H8 H 0.3544 0.6952 0.9228 0.021 Uiso 1 1 calc R
C7 C 0.2072(3) 0.68735(10) 0.7211(2) 0.0175(5) Uani 1 1 d .
C15 C 0.2042(3) 0.87292(10) 0.7433(2) 0.0171(5) Uani 1 1 d .
C9 C 0.3450(3) 0.60060(10) 0.8730(2) 0.0181(5) Uani 1 1 d .
C11 C 0.1734(3) 0.57664(10) 0.6404(2) 0.0200(5) Uani 1 1 d .
H11 H 0.1263 0.5463 0.5687 0.024 Uiso 1 1 calc R
C14 C 0.2486(3) 0.80450(10) 0.7752(2) 0.0193(5) Uani 1 1 d .
H14 H 0.3376 0.7944 0.8578 0.023 Uiso 1 1 calc R
C12 C 0.1381(3) 0.64202(10) 0.6177(2) 0.0187(5) Uani 1 1 d .
H12 H 0.0660 0.6561 0.5306 0.022 Uiso 1 1 calc R
O1 O 0.2651(2) 0.26237(7) 0.60516(14) 0.0206(4) Uani 1 1 d .
N2 N 0.3042(2) 0.27888(8) 0.83777(18) 0.0162(4) Uani 1 1 d .
N3 N 0.3217(3) 0.34664(8) 0.82376(19) 0.0176(4) Uani 1 1 d .
N1 N 0.2646(2) 0.03562(8) 0.78514(18) 0.0191(4) Uani 1 1 d .
C3 C 0.2706(3) 0.16905(10) 0.7526(2) 0.0146(4) Uani 1 1 d .
C4 C 0.1741(3) 0.12974(10) 0.6467(2) 0.0175(5) Uani 1 1 d .
H4 H 0.1086 0.1481 0.5613 0.021 Uiso 1 1 calc R
C6 C 0.2783(3) 0.24029(10) 0.7258(2) 0.0157(4) Uani 1 1 d .
C2 C 0.3613(3) 0.14013(10) 0.8762(2) 0.0161(5) Uani 1 1 d .
H2 H 0.4269 0.1655 0.9515 0.019 Uiso 1 1 calc R
C5 C 0.1745(3) 0.06407(10) 0.6668(2) 0.0196(5) Uani 1 1 d .
H5 H 0.1080 0.0376 0.5938 0.023 Uiso 1 1 calc R
C1 C 0.3543(3) 0.07407(10) 0.8876(2) 0.0188(5) Uani 1 1 d .
H1 H 0.4164 0.0546 0.9727 0.023 Uiso 1 1 calc R
H4A H 0.295(4) 0.9604(16) 0.796(3) 0.066(10) Uiso 1 1 d .
H3C H 0.395(5) 0.4879(16) 0.877(4) 0.083(12) Uiso 1 1 d .
H3B H 0.205(3) 0.3647(10) 0.814(2) 0.016(6) Uiso 1 1 d .
H2A H 0.297(3) 0.2652(11) 0.923(2) 0.023(6) Uiso 1 1 d .
H3A H 0.350(3) 0.3528(12) 0.740(3) 0.033(7) Uiso 1 1 d .

loop_
_atom_site_aniso_label
_atom_site_aniso_U_11
_atom_site_aniso_U_22
_atom_site_aniso_U_33
_atom_site_aniso_U_23
_atom_site_aniso_U_13
_atom_site_aniso_U_12
O4 0.0235(9) 0.0173(9) 0.0210(8) -0.0009(6) -0.0048(6) -0.0019(6)
O5 0.0194(8) 0.0198(8) 0.0254(8) 0.0021(6) -0.0049(7) 0.0014(6)
O2 0.0248(9) 0.0184(8) 0.0203(8) 0.0026(7) -0.0041(7) -0.0006(7)
O3 0.0301(9) 0.0166(8) 0.0287(9) 0.0013(7) -0.0037(7) 0.0007(7)
C13 0.0128(10) 0.0229(12) 0.0179(11) 0.0028(9) 0.0018(8) 0.0016(9)
C10 0.0180(11) 0.0155(11) 0.0251(12) 0.0030(9) 0.0040(9) -0.0008(9)
C8 0.0160(11) 0.0170(11) 0.0183(11) -0.0013(9) 0.0022(8) -0.0011(8)
C7 0.0147(11) 0.0188(11) 0.0196(11) 0.0015(9) 0.0049(8) -0.0012(8)
C15 0.0191(11) 0.0182(11) 0.0135(10) -0.0013(9) 0.0020(8) 0.0002(9)
C9 0.0151(11) 0.0218(12) 0.0172(11) 0.0028(9) 0.0029(8) -0.0007(9)
C11 0.0202(12) 0.0198(12) 0.0196(11) -0.0042(9) 0.0026(9) -0.0047(9)
C14 0.0174(11) 0.0214(12) 0.0172(10) 0.0031(9) -0.0014(9) 0.0006(9)
C12 0.0157(11) 0.0236(12) 0.0162(11) 0.0007(9) 0.0015(8) -0.0009(9)
O1 0.0294(9) 0.0209(8) 0.0112(7) 0.0017(6) 0.0026(6) -0.0004(7)
N2 0.0231(10) 0.0145(9) 0.0109(9) 0.0003(7) 0.0028(7) -0.0009(7)
N3 0.0223(11) 0.0145(10) 0.0152(10) 0.0017(7) 0.0017(8) 0.0018(8)
N1 0.0205(10) 0.0149(9) 0.0209(10) -0.0021(8) 0.0011(7) -0.0002(7)
C3 0.0129(10) 0.0166(11) 0.0154(10) -0.0008(8) 0.0053(8) 0.0013(8)
C4 0.0177(11) 0.0213(12) 0.0128(10) -0.0010(9) 0.0011(8) -0.0002(9)
C6 0.0111(10) 0.0213(11) 0.0143(10) 0.0015(9) 0.0010(8) 0.0011(8)
C2 0.0143(11) 0.0187(12) 0.0143(10) -0.0029(8) 0.0001(8) 0.0013(8)
C5 0.0188(11) 0.0199(12) 0.0189(11) -0.0036(9) 0.0006(9) -0.0028(9)
C1 0.0198(11) 0.0166(11) 0.0184(11) 0.0018(9) -0.0002(9) 0.0031(9)

loop_
_atom_type_symbol
_atom_type_description
_atom_type_scat_dispersion_real
_atom_type_scat_dispersion_imag
_atom_type_scat_source
C C 0.0033 0.0016 'International Tables Vol C Tables 4.2.6.8 and 6.1.1.4'
H H 0.0000 0.0000 'International Tables Vol C Tables 4.2.6.8 and 6.1.1.4'
N N 0.0061 0.0033 'International Tables Vol C Tables 4.2.6.8 and 6.1.1.4'
O O 0.0106 0.0060 'International Tables Vol C Tables 4.2.6.8 and 6.1.1.4'

loop_
_geom_angle_atom_site_label_1
_geom_angle_atom_site_label_2
_geom_angle_atom_site_label_3
_geom_angle
C15 O4 H4A 111.8(16)
C9 O2 H2B 109.5(17)
C10 O3 H3C 107(2)
C14 C13 C7 126.05(19)
C14 C13 H13 117.0
C7 C13 H13 117.0
O3 C10 C11 120.16(19)
O3 C10 C9 120.23(19)
C11 C10 C9 119.61(19)
C9 C8 C7 120.99(19)
C9 C8 H8 119.5
C7 C8 H8 119.5
C12 C7 C8 118.38(19)
C12 C7 C13 120.03(19)
C8 C7 C13 121.58(18)
O5 C15 O4 123.27(19)
O5 C15 C14 124.48(19)
O4 C15 C14 112.24(18)
C8 C9 O2 123.91(19)
C8 C9 C10 120.01(19)
O2 C9 C10 116.08(19)
C10 C11 C12 120.13(19)
C10 C11 H11 119.9
C12 C11 H11 119.9
C13 C14 C15 123.43(19)
C13 C14 H14 118.3
C15 C14 H14 118.3
C11 C12 C7 120.85(19)
C11 C12 H12 119.6
C7 C12 H12 119.6
C6 N2 N3 121.14(17)
C6 N2 H2A 123.0(15)
N3 N2 H2A 115.4(14)
N2 N3 H3B 108.4(13)
N2 N3 H3A 105.8(16)
H3B N3 H3A 103(2)
C1 N1 C5 117.42(17)
C2 C3 C4 118.29(19)
C2 C3 C6 123.12(18)
C4 C3 C6 118.54(17)
C5 C4 C3 119.18(19)
C5 C4 H4 120.4
C3 C4 H4 120.4
O1 C6 N2 121.31(19)
O1 C6 C3 121.76(18)
N2 C6 C3 116.91(17)
C1 C2 C3 118.71(18)
C1 C2 H2 120.6
C3 C2 H2 120.6
N1 C5 C4 122.90(19)
N1 C5 H5 118.5
C4 C5 H5 118.5
N1 C1 C2 123.47(19)
N1 C1 H1 118.3
C2 C1 H1 118.3

loop_
_geom_bond_atom_site_label_1
_geom_bond_atom_site_label_2
_geom_bond_distance
O4 C15 1.322(2)
O4 H4A 1.04(3)
O5 C15 1.221(2)
O2 C9 1.371(2)
O2 H2B 0.92(3)
O3 C10 1.360(3)
O3 H3C 0.94(4)
C13 C14 1.328(3)
C13 C7 1.461(3)
C13 H13 0.9500
C10 C11 1.382(3)
C10 C9 1.405(3)
C8 C9 1.370(3)
C8 C7 1.403(3)
C8 H8 0.9500
C7 C12 1.394(3)
C15 C14 1.472(3)
C11 C12 1.387(3)
C11 H11 0.9500
C14 H14 0.9500
C12 H12 0.9500
O1 C6 1.241(2)
N2 C6 1.331(3)
N2 N3 1.417(2)
N2 H2A 0.88(2)
N3 H3B 0.91(2)
N3 H3A 0.88(3)
N1 C1 1.340(3)
N1 C5 1.342(3)
C3 C2 1.387(3)
C3 C4 1.389(3)
C3 C6 1.500(3)
C4 C5 1.373(3)
C4 H4 0.9500
C2 C1 1.373(3)
C2 H2 0.9500
C5 H5 0.9500
C1 H1 0.9500
